data_7057262
loop_
_publ_author_name
'Nwachukwu, Chideraa I.'
'Kehoe, Zachary R.'
'Bowling, Nathan P.'
'Speetzen, Erin D.'
'Bosch, Eric'

_publ_section_title
;
 Cooperative halogen bonding and polarized \p-stacking in the formation of
 coloured charge-transfer co-crystals
;
_journal_issue 13
_journal_name_full 'New Journal of Chemistry'
_journal_page_first 10615
_journal_paper_doi 10.1039/C8NJ00693H
_journal_volume 42
_journal_year 2018
_chemical_formula_moiety 'C14 H3 F4 I N2 O4, C15 H14 N2'
_chemical_formula_sum 'C29 H17 F4 I N4 O4'
_chemical_formula_weight 688.36
_chemical_name_common
;
Co-crystal between 3-[4-(N,N-dimethylamino) phenylethynyl] pyridine and 1-(3,5-dinitrophenylethynyl)-2,3,5,6-tetrafluoro-4-iodobenzene
;
_space_group_crystal_system orthorhombic
_space_group_IT_number 19
_space_group_name_Hall 'P 2ac 2ab'
_space_group_name_H-M_alt 'P 21 21 21'
_symmetry_space_group_name_Hall 'P 2ac 2ab'
_symmetry_space_group_name_H-M 'P 21 21 21'
_atom_sites_solution_hydrogens mixed
_audit_creation_method SHELXL-2017/1
_audit_update_record
;
2018-03-16 deposited with the CCDC.
2018-03-27 downloaded from the CCDC.
;
_cell_angle_alpha 90
_cell_angle_beta 90
_cell_angle_gamma 90
_cell_formula_units_Z 4
_cell_length_a 7.2434(5)
_cell_length_b 7.9376(5)
_cell_length_c 47.215(3)
_cell_measurement_reflns_used 9131
_cell_measurement_temperature 100(2)
_cell_measurement_theta_max 26.40
_cell_measurement_theta_min 2.59
_cell_volume 2714.6(3)
_computing_cell_refinement 'SMART, Bruker, 2014'
_computing_data_collection 'SMART, Bruker, 2014'
_computing_data_reduction 'SAINT, Bruker, 2014'
_computing_molecular_graphics 'XSeed (Barbour, 2001)'
_computing_publication_material 'XSeed (Barbour, 2001)'
_computing_structure_refinement 'SHELXL-2017/1 (Sheldrick, 2015)'
_computing_structure_solution 'SHELXT 2014/6 (Sheldrick, 2015)'
_diffrn_ambient_temperature 100(2)
_diffrn_detector_area_resol_mean 8.3660
_diffrn_measured_fraction_theta_full 0.999
_diffrn_measured_fraction_theta_max 0.999
_diffrn_measurement_device_type 'Bruker APEX-II CCD'
_diffrn_measurement_method 'phi and omega scans'
_diffrn_radiation_monochromator graphite
_diffrn_radiation_source 'fine-focus sealed tube'
_diffrn_radiation_type MoK\a
_diffrn_radiation_wavelength 0.71073
_diffrn_reflns_av_R_equivalents 0.0533
_diffrn_reflns_av_unetI/netI 0.0383
_diffrn_reflns_Laue_measured_fraction_full 0.999
_diffrn_reflns_Laue_measured_fraction_max 0.999
_diffrn_reflns_limit_h_max 9
_diffrn_reflns_limit_h_min -9
_diffrn_reflns_limit_k_max 10
_diffrn_reflns_limit_k_min -10
_diffrn_reflns_limit_l_max 60
_diffrn_reflns_limit_l_min -60
_diffrn_reflns_number 34837
_diffrn_reflns_point_group_measured_fraction_full 1.000
_diffrn_reflns_point_group_measured_fraction_max 0.999
_diffrn_reflns_theta_full 25.242
_diffrn_reflns_theta_max 27.069
_diffrn_reflns_theta_min 1.725
_exptl_absorpt_coefficient_mu 1.251
_exptl_absorpt_correction_T_max 1.000
_exptl_absorpt_correction_T_min 0.829
_exptl_absorpt_correction_type multi-scan
_exptl_absorpt_process_details 'SADABS V2014 (Bruker, 2014)'
_exptl_crystal_colour red
_exptl_crystal_density_diffrn 1.684
_exptl_crystal_description 'cut rod'
_exptl_crystal_F_000 1360
_exptl_crystal_size_max 0.27
_exptl_crystal_size_mid 0.22
_exptl_crystal_size_min 0.11
_refine_diff_density_max 0.589
_refine_diff_density_min -1.041
_refine_diff_density_rms 0.088
_refine_ls_abs_structure_details
;
 Flack x determined using 2286 quotients [(I+)-(I-)]/[(I+)+(I-)]
 (Parsons, Flack and Wagner, Acta Cryst. B69 (2013) 249-259).
;
_refine_ls_abs_structure_Flack 0.015(9)
_refine_ls_extinction_method none
_refine_ls_goodness_of_fit_ref 1.161
_refine_ls_hydrogen_treatment mixed
_refine_ls_matrix_type full
_refine_ls_number_parameters 390
_refine_ls_number_reflns 5977
_refine_ls_number_restraints 0
_refine_ls_restrained_S_all 1.161
_refine_ls_R_factor_all 0.0386
_refine_ls_R_factor_gt 0.0368
_refine_ls_shift/su_max 0.001
_refine_ls_shift/su_mean 0.000
_refine_ls_structure_factor_coef Fsqd
_refine_ls_weighting_details 'w=1/[\s^2^(Fo^2^)+5.6898P] where P=(Fo^2^+2Fc^2^)/3'
_refine_ls_weighting_scheme calc
_refine_ls_wR_factor_gt 0.0717
_refine_ls_wR_factor_ref 0.0724
_reflns_Friedel_coverage 0.722
_reflns_Friedel_fraction_full 1.000
_reflns_Friedel_fraction_max 0.999
_reflns_number_gt 5779
_reflns_number_total 5977
_reflns_threshold_expression 'I > 2\s(I)'
_cod_data_source_file c8nj00693h1.cif
_cod_data_source_block eb674_a
_cod_depositor_comments 'Adding full bibliography for 7057261--7057264.cif.'
_cod_database_code 7057262
_shelx_shelxl_version_number 2017/1
_shelx_space_group_comment
;
The symmetry employed for this shelxl refinement is uniquely defined
by the following loop, which should always be used as a source of
symmetry information in preference to the above space-group names.
They are only intended as comments.
;

loop_
_space_group_symop_operation_xyz
'x, y, z'
'-x+1/2, -y, z+1/2'
'x+1/2, -y+1/2, -z'
'-x, y+1/2, -z+1/2'

loop_
_atom_site_label
_atom_site_type_symbol
_atom_site_fract_x
_atom_site_fract_y
_atom_site_fract_z
_atom_site_U_iso_or_equiv
_atom_site_adp_type
_atom_site_occupancy
_atom_site_site_symmetry_order
_atom_site_calc_flag
_atom_site_refinement_flags_posn
_atom_site_refinement_flags_adp
I1 I 0.29549(5) 0.05615(5) 0.73498(2) 0.02186(9) Uani 1 1 d . .
F1 F 0.4364(4) 0.2727(4) 0.62856(6) 0.0187(7) Uani 1 1 d . .
O1 O 0.0861(6) 1.2959(5) 0.59861(8) 0.0221(9) Uani 1 1 d . .
N1 N 0.2539(6) -0.1419(6) 0.78472(9) 0.0224(11) Uani 1 1 d . .
C1 C 0.2490(6) -0.0426(8) 0.80743(11) 0.0205(12) Uani 1 1 d . .
H1 H 0.286527 0.071314 0.805237 0.025 Uiso 1 1 calc R U
F2 F 0.4242(4) 0.0402(4) 0.66915(6) 0.0217(7) Uani 1 1 d . .
O2 O 0.2122(7) 1.3648(5) 0.55829(8) 0.0265(9) Uani 1 1 d . .
N2 N 0.1853(8) 0.6626(5) 0.95431(9) 0.0222(10) Uani 1 1 d . .
C2 C 0.2064(9) -0.3049(7) 0.78857(11) 0.0234(12) Uani 1 1 d . .
H2 H 0.214886 -0.379592 0.772899 0.028 Uiso 1 1 calc R U
F3 F 0.1741(4) 0.4420(5) 0.73220(6) 0.0301(7) Uani 1 1 d . .
O3 O 0.4702(6) 0.9285(6) 0.49955(8) 0.0289(9) Uani 1 1 d . .
N3 N 0.1758(7) 1.2623(6) 0.57748(10) 0.0203(11) Uani 1 1 d . .
C3 C 0.1458(8) -0.3684(7) 0.81438(12) 0.0222(13) Uani 1 1 d . .
H3 H 0.108762 -0.482811 0.816043 0.027 Uiso 1 1 calc R U
F4 F 0.1733(5) 0.6705(4) 0.69106(7) 0.0292(8) Uani 1 1 d . .
O4 O 0.5291(6) 0.6830(5) 0.51741(9) 0.0286(10) Uani 1 1 d . .
N4 N 0.4667(6) 0.8268(6) 0.51903(10) 0.0195(10) Uani 1 1 d . .
C4 C 0.1404(8) -0.2622(7) 0.83763(12) 0.0192(12) Uani 1 1 d . .
H4 H 0.101781 -0.303186 0.855589 0.023 Uiso 1 1 calc R U
C5 C 0.1921(8) -0.0954(6) 0.83432(10) 0.0164(11) Uani 1 1 d . .
C6 C 0.1924(9) 0.0226(6) 0.85730(11) 0.0186(11) Uani 1 1 d . .
C7 C 0.1931(8) 0.1276(6) 0.87542(11) 0.0174(10) Uani 1 1 d . .
C8 C 0.1960(9) 0.2588(6) 0.89624(10) 0.0159(10) Uani 1 1 d . .
C9 C 0.1287(7) 0.2364(7) 0.92383(11) 0.0148(11) Uani 1 1 d . .
H9 H 0.080759 0.129678 0.929223 0.018 Uiso 1 1 calc R U
C10 C 0.1307(7) 0.3661(7) 0.94335(11) 0.0152(11) Uani 1 1 d . .
H10 H 0.088037 0.345780 0.962073 0.018 Uiso 1 1 calc R U
C11 C 0.1946(8) 0.5277(6) 0.93602(10) 0.0147(10) Uani 1 1 d . .
C12 C 0.2664(6) 0.5498(7) 0.90833(10) 0.0155(10) Uani 1 1 d . .
H12 H 0.314777 0.656047 0.902804 0.019 Uiso 1 1 calc R U
C13 C 0.2664(7) 0.4176(7) 0.88939(11) 0.0176(11) Uani 1 1 d . .
H13 H 0.315948 0.435088 0.870998 0.021 Uiso 1 1 calc R U
C14 C 0.1219(9) 0.6412(7) 0.98335(11) 0.0232(12) Uani 1 1 d . .
H14A H 0.010294 0.571406 0.983502 0.035 Uiso 1 1 calc R U
H14B H 0.094177 0.751634 0.991576 0.035 Uiso 1 1 calc R U
H14C H 0.218637 0.585972 0.994513 0.035 Uiso 1 1 calc R U
C15 C 0.2729(9) 0.8217(7) 0.94728(12) 0.0238(13) Uani 1 1 d . .
H15A H 0.407376 0.808589 0.948027 0.036 Uiso 1 1 calc R U
H15B H 0.234471 0.907974 0.960913 0.036 Uiso 1 1 calc R U
H15C H 0.236090 0.856069 0.928162 0.036 Uiso 1 1 calc R U
C16 C 0.3668(7) 0.3164(7) 0.65411(11) 0.0158(11) Uani 1 1 d . .
C17 C 0.3638(7) 0.1968(7) 0.67528(11) 0.0159(11) Uani 1 1 d . .
C18 C 0.3012(8) 0.2351(6) 0.70229(10) 0.0175(10) Uani 1 1 d . .
C19 C 0.2395(7) 0.3967(7) 0.70663(11) 0.0188(12) Uani 1 1 d . .
C20 C 0.2378(8) 0.5160(6) 0.68557(11) 0.0203(13) Uani 1 1 d . .
C21 C 0.3041(8) 0.4798(6) 0.65850(10) 0.0161(10) Uani 1 1 d . .
C22 C 0.3031(9) 0.6003(6) 0.63623(11) 0.0184(11) Uani 1 1 d . .
C23 C 0.3022(8) 0.7009(6) 0.61737(11) 0.0194(11) Uani 1 1 d . .
C24 C 0.3047(8) 0.8159(6) 0.59402(10) 0.0174(10) Uani 1 1 d . .
C25 C 0.2374(7) 0.9805(7) 0.59701(11) 0.0162(11) Uani 1 1 d . .
H25 H 0.189(9) 1.018(7) 0.6123(11) 0.019 Uiso 1 1 d . U
C26 C 0.2472(6) 1.0890(6) 0.57429(11) 0.0156(12) Uani 1 1 d . .
C27 C 0.3211(7) 1.0424(7) 0.54854(11) 0.0170(10) Uani 1 1 d . .
H27 H 0.332(8) 1.114(7) 0.5356(12) 0.020 Uiso 1 1 d . U
C28 C 0.3843(7) 0.8789(7) 0.54612(11) 0.0157(11) Uani 1 1 d . .
C29 C 0.3785(8) 0.7651(7) 0.56822(12) 0.0163(11) Uani 1 1 d . .
H29 H 0.421(8) 0.646(8) 0.5658(12) 0.020 Uiso 1 1 d . U

loop_
_atom_site_aniso_label
_atom_site_aniso_U_11
_atom_site_aniso_U_22
_atom_site_aniso_U_33
_atom_site_aniso_U_23
_atom_site_aniso_U_13
_atom_site_aniso_U_12
I1 0.02192(16) 0.02960(17) 0.01406(14) 0.00506(16) -0.00035(16) -0.00234(18)
F1 0.0215(17) 0.0237(17) 0.0109(15) -0.0044(13) 0.0033(13) 0.0011(14)
O1 0.024(2) 0.020(2) 0.023(2) -0.0050(17) 0.0021(17) 0.0021(17)
N1 0.020(3) 0.038(3) 0.0087(19) 0.0012(19) -0.0055(17) 0.006(2)
C1 0.017(3) 0.021(3) 0.023(3) 0.002(2) -0.0001(19) 0.000(2)
F2 0.0280(17) 0.0171(17) 0.0202(15) -0.0002(14) 0.0013(13) 0.0029(15)
O2 0.029(2) 0.0147(18) 0.035(2) 0.0053(16) 0.003(2) 0.004(2)
N2 0.034(3) 0.011(2) 0.021(2) -0.0016(18) 0.001(2) -0.004(2)
C2 0.024(3) 0.032(3) 0.015(2) -0.011(2) 0.002(3) 0.007(3)
F3 0.0358(19) 0.0363(17) 0.0182(14) -0.0101(17) 0.0055(14) -0.0002(18)
O3 0.042(2) 0.025(2) 0.0197(19) 0.001(2) 0.0029(18) 0.000(2)
N3 0.015(3) 0.019(2) 0.027(3) -0.003(2) -0.001(2) -0.002(2)
C3 0.024(3) 0.017(3) 0.026(3) -0.003(2) -0.004(2) 0.004(2)
F4 0.039(2) 0.0182(17) 0.0306(18) -0.0076(14) 0.0070(17) 0.0025(16)
O4 0.041(3) 0.018(2) 0.027(2) -0.0077(18) -0.001(2) 0.008(2)
N4 0.021(2) 0.018(2) 0.020(2) -0.006(2) -0.001(2) -0.002(2)
C4 0.018(3) 0.021(3) 0.019(3) 0.001(2) 0.002(2) 0.001(2)
C5 0.011(2) 0.017(3) 0.021(2) -0.0005(19) 0.001(2) 0.006(2)
C6 0.018(3) 0.017(3) 0.022(3) -0.001(2) -0.001(2) 0.002(2)
C7 0.016(3) 0.017(2) 0.019(3) 0.002(2) 0.001(2) 0.004(2)
C8 0.013(2) 0.018(2) 0.017(2) 0.0000(19) 0.001(2) 0.002(3)
C9 0.013(2) 0.011(3) 0.020(3) 0.002(2) 0.000(2) 0.002(2)
C10 0.015(3) 0.018(3) 0.013(3) 0.005(2) -0.001(2) 0.001(2)
C11 0.014(2) 0.013(3) 0.018(2) -0.0014(18) -0.003(2) 0.005(2)
C12 0.012(2) 0.017(2) 0.018(2) 0.001(2) 0.0002(18) -0.001(2)
C13 0.013(3) 0.020(3) 0.020(2) 0.003(2) 0.0006(19) 0.000(2)
C14 0.032(3) 0.019(3) 0.018(3) -0.004(2) -0.001(2) 0.003(3)
C15 0.027(3) 0.014(3) 0.031(3) -0.001(2) 0.000(3) 0.000(3)
C16 0.017(3) 0.020(3) 0.010(2) -0.004(2) 0.002(2) -0.002(2)
C17 0.017(3) 0.013(3) 0.018(3) -0.001(2) 0.000(2) -0.003(2)
C18 0.017(2) 0.021(3) 0.015(2) 0.0036(19) -0.004(3) -0.002(3)
C19 0.018(3) 0.024(3) 0.015(2) -0.006(2) 0.001(2) -0.002(2)
C20 0.021(3) 0.014(3) 0.025(3) -0.005(2) 0.000(2) -0.002(2)
C21 0.013(2) 0.015(3) 0.020(2) 0.0020(19) 0.002(2) -0.003(2)
C22 0.017(2) 0.015(3) 0.023(3) -0.002(2) -0.001(3) -0.003(2)
C23 0.015(2) 0.015(3) 0.028(3) -0.002(2) -0.002(3) -0.004(3)
C24 0.012(2) 0.019(3) 0.021(3) 0.002(2) -0.005(2) -0.003(3)
C25 0.010(3) 0.021(3) 0.017(2) -0.003(2) 0.0005(19) -0.0001(19)
C26 0.013(3) 0.009(3) 0.025(3) -0.0006(19) -0.0018(19) -0.0017(17)
C27 0.013(3) 0.015(3) 0.023(3) 0.002(2) -0.002(2) 0.000(2)
C28 0.015(3) 0.018(3) 0.014(3) -0.002(2) -0.002(2) -0.001(2)
C29 0.016(3) 0.012(3) 0.021(3) -0.003(2) -0.003(2) -0.002(2)

loop_
_atom_type_symbol
_atom_type_description
_atom_type_scat_dispersion_real
_atom_type_scat_dispersion_imag
_atom_type_scat_source
C C 0.0033 0.0016 'International Tables Vol C Tables 4.2.6.8 and 6.1.1.4'
H H 0.0000 0.0000 'International Tables Vol C Tables 4.2.6.8 and 6.1.1.4'
N N 0.0061 0.0033 'International Tables Vol C Tables 4.2.6.8 and 6.1.1.4'
O O 0.0106 0.0060 'International Tables Vol C Tables 4.2.6.8 and 6.1.1.4'
F F 0.0171 0.0103 'International Tables Vol C Tables 4.2.6.8 and 6.1.1.4'
I I -0.4742 1.8119 'International Tables Vol C Tables 4.2.6.8 and 6.1.1.4'

loop_
_geom_angle_atom_site_label_1
_geom_angle_atom_site_label_2
_geom_angle_atom_site_label_3
_geom_angle
C1 N1 C2 116.9(5)
N1 C1 C5 124.2(5)
N1 C1 H1 117.9
C5 C1 H1 117.9
C11 N2 C15 120.8(5)
C11 N2 C14 121.0(4)
C15 N2 C14 117.0(4)
N1 C2 C3 123.1(5)
N1 C2 H2 118.5
C3 C2 H2 118.5
O1 N3 O2 124.4(5)
O1 N3 C26 118.3(5)
O2 N3 C26 117.4(4)
C4 C3 C2 118.9(5)
C4 C3 H3 120.6
C2 C3 H3 120.6
O3 N4 O4 123.9(5)
O3 N4 C28 118.5(5)
O4 N4 C28 117.7(5)
C3 C4 C5 119.0(5)
C3 C4 H4 120.5
C5 C4 H4 120.5
C4 C5 C1 117.9(5)
C4 C5 C6 122.7(5)
C1 C5 C6 119.4(5)
C7 C6 C5 176.5(5)
C6 C7 C8 177.6(6)
C13 C8 C9 117.1(5)
C13 C8 C7 120.1(5)
C9 C8 C7 122.7(5)
C10 C9 C8 121.4(5)
C10 C9 H9 119.3
C8 C9 H9 119.3
C9 C10 C11 121.2(5)
C9 C10 H10 119.4
C11 C10 H10 119.4
N2 C11 C10 122.6(5)
N2 C11 C12 120.0(5)
C10 C11 C12 117.4(5)
C13 C12 C11 120.2(5)
C13 C12 H12 119.9
C11 C12 H12 119.9
C12 C13 C8 122.5(5)
C12 C13 H13 118.8
C8 C13 H13 118.8
N2 C14 H14A 109.5
N2 C14 H14B 109.5
H14A C14 H14B 109.5
N2 C14 H14C 109.5
H14A C14 H14C 109.5
H14B C14 H14C 109.5
N2 C15 H15A 109.5
N2 C15 H15B 109.5
H15A C15 H15B 109.5
N2 C15 H15C 109.5
H15A C15 H15C 109.5
H15B C15 H15C 109.5
F1 C16 C17 118.4(5)
F1 C16 C21 119.6(5)
C17 C16 C21 122.0(5)
F2 C17 C16 118.3(5)
F2 C17 C18 120.3(5)
C16 C17 C18 121.4(5)
C19 C18 C17 116.6(5)
C19 C18 I1 121.1(4)
C17 C18 I1 122.3(4)
F3 C19 C20 117.5(5)
F3 C19 C18 119.8(5)
C20 C19 C18 122.6(5)
F4 C20 C19 119.7(5)
F4 C20 C21 119.1(5)
C19 C20 C21 121.2(5)
C16 C21 C20 116.2(4)
C16 C21 C22 121.3(5)
C20 C21 C22 122.5(5)
C23 C22 C21 179.6(6)
C22 C23 C24 177.5(6)
C29 C24 C25 119.5(5)
C29 C24 C23 119.6(5)
C25 C24 C23 120.8(5)
C26 C25 C24 119.1(5)
C26 C25 H25 117(4)
C24 C25 H25 124(4)
C25 C26 C27 122.6(5)
C25 C26 N3 119.0(5)
C27 C26 N3 118.4(5)
C26 C27 C28 117.0(5)
C26 C27 H27 120(4)
C28 C27 H27 123(4)
C29 C28 C27 122.8(5)
C29 C28 N4 119.1(5)
C27 C28 N4 118.1(5)
C28 C29 C24 119.0(5)
C28 C29 H29 121(3)
C24 C29 H29 120(3)

loop_
_geom_bond_atom_site_label_1
_geom_bond_atom_site_label_2
_geom_bond_distance
I1 C18 2.098(5)
F1 C16 1.353(6)
O1 N3 1.220(6)
N1 C1 1.331(7)
N1 C2 1.351(8)
C1 C5 1.399(7)
C1 H1 0.9500
F2 C17 1.349(6)
O2 N3 1.246(6)
N2 C11 1.378(6)
N2 C15 1.452(7)
N2 C14 1.456(7)
C2 C3 1.390(8)
C2 H2 0.9500
F3 C19 1.346(6)
O3 N4 1.224(6)
N3 C26 1.477(6)
C3 C4 1.385(8)
C3 H3 0.9500
F4 C20 1.338(6)
O4 N4 1.230(6)
N4 C28 1.470(7)
C4 C5 1.385(7)
C4 H4 0.9500
C5 C6 1.433(7)
C6 C7 1.194(7)
C7 C8 1.432(7)
C8 C13 1.397(7)
C8 C9 1.402(7)
C9 C10 1.382(7)
C9 H9 0.9500
C10 C11 1.407(7)
C10 H10 0.9500
C11 C12 1.418(7)
C12 C13 1.378(7)
C12 H12 0.9500
C13 H13 0.9500
C14 H14A 0.9800
C14 H14B 0.9800
C14 H14C 0.9800
C15 H15A 0.9800
C15 H15B 0.9800
C15 H15C 0.9800
C16 C17 1.378(7)
C16 C21 1.390(7)
C17 C18 1.387(7)
C18 C19 1.374(7)
C19 C20 1.373(7)
C20 C21 1.395(7)
C21 C22 1.422(7)
C22 C23 1.195(7)
C23 C24 1.432(7)
C24 C29 1.390(8)
C24 C25 1.401(7)
C25 C26 1.378(7)
C25 H25 0.85(6)
C26 C27 1.379(7)
C27 C28 1.381(8)
C27 H27 0.84(6)
C28 C29 1.381(8)
C29 H29 1.00(6)

loop_
_geom_hbond_atom_site_label_D
_geom_hbond_atom_site_label_H
_geom_hbond_atom_site_label_A
_geom_hbond_distance_DH
_geom_hbond_distance_HA
_geom_hbond_distance_DA
_geom_hbond_angle_DHA
_geom_hbond_site_symmetry_A
_geom_hbond_publ_flag
C2 H2 F3 0.95 2.41 3.343(6) 169.0 1_545 yes
C12 H12 F1 0.95 2.51 3.286(6) 139.0 4_656 yes
C14 H14A O4 0.98 2.59 3.225(7) 122.4 2_565 yes
C14 H14B O3 0.98 2.61 3.564(7) 164.8 2_575 yes
C14 H14C O3 0.98 2.59 3.497(7) 153.5 4_646 yes
